data_7123403
loop_
_publ_author_name
'McKearney, Declan'
'Zhou, Wen'
'Zellman, Carson'
'Williams, Vance E.'
'Leznoff, Daniel B.'

_publ_section_title
;
 Facile tuning of strong near-IR absorption wavelengths in manganese(iii)
 phthalocyanines via axial ligand exchange
;
_journal_name_full 'Chemical Communications'
_journal_paper_doi 10.1039/C9CC02151E
_journal_year 2019
_chemical_formula_sum 'C268 H260 Cl4 Mn4 N32 O11 S32'
_chemical_formula_weight 5492.54
_space_group_crystal_system orthorhombic
_space_group_IT_number 33
_space_group_name_Hall 'P 2c -2n'
_space_group_name_H-M_alt 'P n a 21'
_symmetry_space_group_name_Hall 'P 2c -2n'
_symmetry_space_group_name_H-M 'P n a 21'
_atom_sites_solution_hydrogens geom
_audit_creation_method SHELXL-2018/3
_audit_update_record
;
2019-02-03 deposited with the CCDC.    2019-04-23 downloaded from the CCDC.
;
_cell_angle_alpha 90
_cell_angle_beta 90
_cell_angle_gamma 90
_cell_formula_units_Z 1
_cell_length_a 13.5537(6)
_cell_length_b 23.4630(9)
_cell_length_c 21.6379(10)
_cell_measurement_reflns_used 9809
_cell_measurement_temperature 150(2)
_cell_measurement_theta_max 68.39
_cell_measurement_theta_min 3.77
_cell_volume 6881.1(5)
_computing_structure_refinement 'SHELXL-2018/3 (Sheldrick, 2018)'
_computing_structure_solution 'SHELXT 2014/5 (Sheldrick, 2014)'
_diffrn_ambient_temperature 150(2)
_diffrn_measured_fraction_theta_full 0.995
_diffrn_measured_fraction_theta_max 0.993
_diffrn_measurement_device_type 'Bruker APEX-II CCD'
_diffrn_measurement_method '\f and \w scans'
_diffrn_radiation_type CuK\a
_diffrn_radiation_wavelength 1.54178
_diffrn_reflns_av_R_equivalents 0.0344
_diffrn_reflns_av_unetI/netI 0.0268
_diffrn_reflns_Laue_measured_fraction_full 0.995
_diffrn_reflns_Laue_measured_fraction_max 0.993
_diffrn_reflns_limit_h_max 16
_diffrn_reflns_limit_h_min -16
_diffrn_reflns_limit_k_max 28
_diffrn_reflns_limit_k_min -26
_diffrn_reflns_limit_l_max 22
_diffrn_reflns_limit_l_min -25
_diffrn_reflns_number 57480
_diffrn_reflns_point_group_measured_fraction_full 0.881
_diffrn_reflns_point_group_measured_fraction_max 0.880
_diffrn_reflns_theta_full 67.679
_diffrn_reflns_theta_max 68.429
_diffrn_reflns_theta_min 2.778
_exptl_absorpt_coefficient_mu 4.586
_exptl_absorpt_correction_T_max 0.7531
_exptl_absorpt_correction_T_min 0.4920
_exptl_absorpt_correction_type multi-scan
_exptl_absorpt_process_details '(Sheldrich , 1996)'
_exptl_crystal_colour black
_exptl_crystal_density_diffrn 1.325
_exptl_crystal_description block
_exptl_crystal_F_000 2860
_exptl_crystal_size_max 0.436
_exptl_crystal_size_mid 0.267
_exptl_crystal_size_min 0.119
_refine_diff_density_max 0.662
_refine_diff_density_min -0.614
_refine_diff_density_rms 0.070
_refine_ls_abs_structure_details
;
 Flack x determined using 3495 quotients [(I+)-(I-)]/[(I+)+(I-)]
 (Parsons, Flack and Wagner, Acta Cryst. B69 (2013) 249-259).
;
_refine_ls_abs_structure_Flack 0.481(7)
_refine_ls_extinction_method none
_refine_ls_goodness_of_fit_ref 1.098
_refine_ls_hydrogen_treatment constr
_refine_ls_matrix_type full
_refine_ls_number_parameters 931
_refine_ls_number_reflns 11135
_refine_ls_number_restraints 1944
_refine_ls_restrained_S_all 1.023
_refine_ls_R_factor_all 0.0627
_refine_ls_R_factor_gt 0.0530
_refine_ls_shift/su_max 0.000
_refine_ls_shift/su_mean 0.000
_refine_ls_structure_factor_coef Fsqd
_refine_ls_weighting_details 'w=1/[\s^2^(Fo^2^)+(0.0601P)^2^+9.6917P] where P=(Fo^2^+2Fc^2^)/3'
_refine_ls_weighting_scheme calc
_refine_ls_wR_factor_gt 0.1371
_refine_ls_wR_factor_ref 0.1464
_reflns_Friedel_coverage 0.721
_reflns_Friedel_fraction_full 0.760
_reflns_Friedel_fraction_max 0.759
_reflns_number_gt 9473
_reflns_number_total 11135
_reflns_threshold_expression 'I > 2\s(I)'
_cod_data_source_file c9cc02151e2.cif
_cod_data_source_block PCMNIXXXX_0m_b
_cod_depositor_comments
;
The following automatic conversions were performed:

'_exptl_absorpt_correction_type' value 'Multi-scan' changed to
'multi-scan' according to
/home/data/users/saulius/crontab/automatic-downloads/rss-feeds/RSC/lib/dictionaries/cif_core.dic
dictionary named 'cif_core.dic' version 2.4.2 from 2011-04-26.

Automatic conversion script
Id: cif_fix_values 4973 2017-02-22 13:04:09Z antanas 
;
_cod_database_code 7123403
_shelx_shelxl_version_number 2018/3
_shelx_space_group_comment
;
The symmetry employed for this shelxl refinement is uniquely defined
by the following loop, which should always be used as a source of
symmetry information in preference to the above space-group names.
They are only intended as comments.
;

loop_
_space_group_symop_operation_xyz
'x, y, z'
'-x, -y, z+1/2'
'x+1/2, -y+1/2, z'
'-x+1/2, y+1/2, z+1/2'

loop_
_atom_site_label
_atom_site_type_symbol
_atom_site_fract_x
_atom_site_fract_y
_atom_site_fract_z
_atom_site_U_iso_or_equiv
_atom_site_adp_type
_atom_site_occupancy
_atom_site_site_symmetry_order
_atom_site_calc_flag
_atom_site_refinement_flags_posn
_atom_site_refinement_flags_adp
_atom_site_refinement_flags_occupancy
_atom_site_disorder_assembly
_atom_site_disorder_group
Mn1 Mn 0.24065(6) 0.49972(7) 0.50486(9) 0.03441(19) Uani 1 1 d . U . . .
Cl1 Cl 0.06403(9) 0.49988(15) 0.50446(17) 0.0441(3) Uani 1 1 d . U . . .
S1 S 0.1988(2) 0.48086(11) 0.22253(12) 0.0521(7) Uani 1 1 d . U . . .
S2 S 0.1975(3) 0.25835(13) 0.39212(17) 0.0734(10) Uani 1 1 d . U . . .
S3 S 0.3463(2) 0.24419(12) 0.52078(15) 0.0593(8) Uani 1 1 d . U . . .
S4 S 0.3356(2) 0.40123(12) 0.76280(14) 0.0550(8) Uani 1 1 d . U . . .
S5 S 0.1973(3) 0.51872(11) 0.78735(13) 0.0523(7) Uani 1 1 d . U . . .
S6 S 0.1919(3) 0.73956(11) 0.61501(16) 0.0688(10) Uani 1 1 d . U . . .
S7 S 0.3471(2) 0.75470(11) 0.48912(14) 0.0567(8) Uani 1 1 d . U . . .
S8 S 0.3370(2) 0.59789(12) 0.24745(15) 0.0572(8) Uani 1 1 d . U . . .
O1 O 0.4259(3) 0.4986(5) 0.5059(6) 0.0694(13) Uani 1 1 d . U . . .
N1 N 0.2540(6) 0.4514(3) 0.4297(4) 0.0353(15) Uani 1 1 d . U . . .
N2 N 0.2623(6) 0.3585(3) 0.4788(4) 0.0386(17) Uani 1 1 d . U . . .
N3 N 0.2570(6) 0.4315(3) 0.5570(4) 0.0363(15) Uani 1 1 d . U . . .
N4 N 0.2566(7) 0.4760(3) 0.6577(4) 0.0416(19) Uani 1 1 d . U . . .
N5 N 0.2520(6) 0.5480(3) 0.5780(4) 0.0367(15) Uani 1 1 d . U . . .
N6 N 0.2606(6) 0.6406(3) 0.5312(4) 0.0378(17) Uani 1 1 d . U . . .
N7 N 0.2578(6) 0.5672(3) 0.4520(4) 0.0365(15) Uani 1 1 d . U . . .
N8 N 0.2577(6) 0.5234(3) 0.3508(4) 0.0382(18) Uani 1 1 d . U . . .
C1 C 0.2425(8) 0.4706(4) 0.3707(5) 0.0373(19) Uani 1 1 d . U . . .
C2 C 0.2209(8) 0.4223(4) 0.3315(5) 0.040(2) Uani 1 1 d . U . . .
C3 C 0.1996(8) 0.4199(4) 0.2685(5) 0.044(2) Uani 1 1 d . U . . .
C4 C 0.1808(10) 0.3635(4) 0.2458(6) 0.058(3) Uani 1 1 d . U . . .
H4 H 0.168206 0.358781 0.202955 0.070 Uiso 1 1 calc R U . . .
C5 C 0.1800(10) 0.3168(4) 0.2819(6) 0.064(3) Uani 1 1 d . U . . .
H5 H 0.164855 0.281011 0.263729 0.077 Uiso 1 1 calc R U . . .
C6 C 0.2007(9) 0.3193(4) 0.3453(6) 0.050(2) Uani 1 1 d . U . . .
C7 C 0.2225(8) 0.3738(4) 0.3686(5) 0.041(2) Uani 1 1 d . U . . .
C8 C 0.2437(8) 0.3930(3) 0.4303(5) 0.0390(19) Uani 1 1 d . U . . .
C9 C 0.2749(7) 0.3781(4) 0.5357(5) 0.0372(19) Uani 1 1 d . U . . .
C10 C 0.3064(7) 0.3423(4) 0.5876(5) 0.042(2) Uani 1 1 d . U . . .
C11 C 0.3437(9) 0.2854(5) 0.5893(6) 0.053(3) Uani 1 1 d . U . . .
C12 C 0.3743(10) 0.2667(4) 0.6458(6) 0.058(3) Uani 1 1 d . U . . .
H12 H 0.401124 0.229358 0.648625 0.069 Uiso 1 1 calc R U . . .
C13 C 0.3685(10) 0.2991(4) 0.6993(6) 0.059(3) Uani 1 1 d . U . . .
H13 H 0.388003 0.282728 0.737563 0.071 Uiso 1 1 calc R U . . .
C14 C 0.3342(9) 0.3557(4) 0.6980(6) 0.053(3) Uani 1 1 d . U . . .
C15 C 0.3029(8) 0.3765(4) 0.6403(5) 0.042(2) Uani 1 1 d . U . . .
C16 C 0.2715(7) 0.4324(4) 0.6191(5) 0.038(2) Uani 1 1 d . U . . .
C17 C 0.2417(8) 0.5291(4) 0.6380(5) 0.0373(19) Uani 1 1 d . U . . .
C18 C 0.2186(8) 0.5773(4) 0.6790(5) 0.041(2) Uani 1 1 d . U . . .
C19 C 0.1962(9) 0.5814(4) 0.7423(5) 0.048(2) Uani 1 1 d . U . . .
C20 C 0.1758(9) 0.6339(4) 0.7654(6) 0.054(3) Uani 1 1 d . U . . .
H20 H 0.160427 0.638097 0.808025 0.065 Uiso 1 1 calc R U . . .
C21 C 0.1773(9) 0.6820(4) 0.7268(6) 0.055(3) Uani 1 1 d . U . . .
H21 H 0.164849 0.718185 0.744945 0.066 Uiso 1 1 calc R U . . .
C22 C 0.1959(9) 0.6799(4) 0.6638(5) 0.050(3) Uani 1 1 d . U . . .
C23 C 0.2183(8) 0.6261(4) 0.6400(5) 0.040(2) Uani 1 1 d . U . . .
C24 C 0.2447(7) 0.6067(3) 0.5775(5) 0.0339(17) Uani 1 1 d . U . . .
C25 C 0.2746(7) 0.6223(4) 0.4738(5) 0.0365(19) Uani 1 1 d . U . . .
C26 C 0.3079(8) 0.6570(4) 0.4240(5) 0.041(2) Uani 1 1 d . U . . .
C27 C 0.3419(8) 0.7134(4) 0.4221(6) 0.045(2) Uani 1 1 d . U . . .
C28 C 0.3731(10) 0.7323(5) 0.3636(6) 0.061(3) Uani 1 1 d . U . . .
H28 H 0.397438 0.770119 0.359695 0.073 Uiso 1 1 calc R U . . .
C29 C 0.3699(9) 0.6986(4) 0.3118(6) 0.054(3) Uani 1 1 d . U . . .
H29 H 0.392507 0.714264 0.273885 0.065 Uiso 1 1 calc R U . . .
C30 C 0.3353(8) 0.6428(4) 0.3117(6) 0.045(2) Uani 1 1 d . U . . .
C31 C 0.3050(7) 0.6228(4) 0.3697(5) 0.042(2) Uani 1 1 d . U . . .
C32 C 0.2715(7) 0.5665(4) 0.3888(4) 0.0369(19) Uani 1 1 d . U . . .
C33 C 0.1358(8) 0.4613(4) 0.1515(5) 0.047(2) Uani 1 1 d . U . . .
H33 H 0.168848 0.427055 0.133309 0.056 Uiso 1 1 calc R U . . .
C34 C 0.1496(9) 0.5124(5) 0.1074(6) 0.057(3) Uani 1 1 d . U . . .
H34A H 0.220216 0.518847 0.100529 0.085 Uiso 1 1 calc R U . . .
H34B H 0.120179 0.546498 0.125918 0.085 Uiso 1 1 calc R U . . .
H34C H 0.117316 0.504215 0.067912 0.085 Uiso 1 1 calc R U . . .
C35 C 0.0276(8) 0.4481(5) 0.1616(6) 0.054(3) Uani 1 1 d . U . . .
H35A H -0.004323 0.441328 0.121643 0.081 Uiso 1 1 calc R U . . .
H35B H -0.004174 0.480373 0.182285 0.081 Uiso 1 1 calc R U . . .
H35C H 0.021348 0.413949 0.187446 0.081 Uiso 1 1 calc R U . . .
C39 C 0.4108(11) 0.1787(5) 0.5438(7) 0.078(4) Uani 1 1 d . U . . .
H39 H 0.379494 0.164096 0.582607 0.093 Uiso 1 1 calc R U . . .
C40 C 0.5165(12) 0.1842(7) 0.5548(9) 0.124(7) Uani 1 1 d . U . . .
H40A H 0.549473 0.194996 0.516175 0.186 Uiso 1 1 calc R U . . .
H40B H 0.542946 0.147798 0.569411 0.186 Uiso 1 1 calc R U . . .
H40C H 0.528127 0.213707 0.586030 0.186 Uiso 1 1 calc R U . . .
C41 C 0.3902(12) 0.1372(5) 0.4935(7) 0.079(4) Uani 1 1 d . U . . .
H41A H 0.318684 0.133425 0.487992 0.118 Uiso 1 1 calc R U . . .
H41B H 0.418331 0.100055 0.504261 0.118 Uiso 1 1 calc R U . . .
H41C H 0.419884 0.150840 0.454900 0.118 Uiso 1 1 calc R U . . .
C42 C 0.3919(11) 0.3593(5) 0.8224(6) 0.069(3) Uani 1 1 d . U . . .
H42 H 0.449205 0.337505 0.805414 0.082 Uiso 1 1 calc R U . . .
C43 C 0.4271(13) 0.4022(7) 0.8720(7) 0.104(5) Uani 1 1 d . U . . .
H43A H 0.472450 0.429698 0.853247 0.156 Uiso 1 1 calc R U . . .
H43B H 0.461143 0.381564 0.905166 0.156 Uiso 1 1 calc R U . . .
H43C H 0.370020 0.422350 0.889163 0.156 Uiso 1 1 calc R U . . .
C44 C 0.3144(13) 0.3172(7) 0.8532(8) 0.105(5) Uani 1 1 d . U . . .
H44A H 0.292750 0.289091 0.822588 0.158 Uiso 1 1 calc R U . . .
H44B H 0.257367 0.338991 0.867876 0.158 Uiso 1 1 calc R U . . .
H44C H 0.345425 0.297573 0.888138 0.158 Uiso 1 1 calc R U . . .
C45 C 0.1353(9) 0.5396(5) 0.8591(5) 0.048(2) Uani 1 1 d . U . . .
H45 H 0.168634 0.573906 0.876999 0.058 Uiso 1 1 calc R U . . .
C46 C 0.0276(9) 0.5522(5) 0.8491(6) 0.054(3) Uani 1 1 d . U . . .
H46A H 0.020714 0.582497 0.818203 0.082 Uiso 1 1 calc R U . . .
H46B H -0.002171 0.564585 0.888112 0.082 Uiso 1 1 calc R U . . .
H46C H -0.005804 0.517735 0.834408 0.082 Uiso 1 1 calc R U . . .
C47 C 0.1505(9) 0.4897(5) 0.9008(6) 0.054(3) Uani 1 1 d . U . . .
H47A H 0.123044 0.455420 0.881388 0.080 Uiso 1 1 calc R U . . .
H47B H 0.117156 0.496563 0.940262 0.080 Uiso 1 1 calc R U . . .
H47C H 0.221251 0.484247 0.908011 0.080 Uiso 1 1 calc R U . . .
C48 C 0.0978(12) 0.7857(5) 0.6494(7) 0.073(3) Uani 1 1 d . U . . .
H48 H 0.117360 0.797276 0.692117 0.087 Uiso 1 1 calc R U . . .
C49 C 0.0969(14) 0.8361(5) 0.6071(8) 0.100(5) Uani 1 1 d . U . . .
H49A H 0.077971 0.823869 0.565428 0.149 Uiso 1 1 calc R U . . .
H49B H 0.162856 0.853179 0.605836 0.149 Uiso 1 1 calc R U . . .
H49C H 0.049341 0.864250 0.622271 0.149 Uiso 1 1 calc R U . . .
C50 C -0.0016(10) 0.7580(7) 0.6498(8) 0.087(4) Uani 1 1 d . U . . .
H50A H -0.050162 0.784363 0.667383 0.131 Uiso 1 1 calc R U . . .
H50B H 0.000862 0.723238 0.674830 0.131 Uiso 1 1 calc R U . . .
H50C H -0.020712 0.748294 0.607382 0.131 Uiso 1 1 calc R U . . .
C51 C 0.4135(10) 0.8193(4) 0.4677(6) 0.062(3) Uani 1 1 d . U . . .
H51 H 0.387531 0.833763 0.427370 0.075 Uiso 1 1 calc R U . . .
C52 C 0.3878(13) 0.8624(5) 0.5196(7) 0.088(5) Uani 1 1 d . U . . .
H52A H 0.424543 0.897861 0.512964 0.132 Uiso 1 1 calc R U . . .
H52B H 0.405826 0.846189 0.559796 0.132 Uiso 1 1 calc R U . . .
H52C H 0.316859 0.870421 0.518882 0.132 Uiso 1 1 calc R U . . .
C53 C 0.5252(10) 0.8078(6) 0.4617(6) 0.076(3) Uani 1 1 d . U . . .
H53A H 0.536450 0.778705 0.429903 0.113 Uiso 1 1 calc R U . . .
H53B H 0.551018 0.794193 0.501351 0.113 Uiso 1 1 calc R U . . .
H53C H 0.559085 0.843036 0.449976 0.113 Uiso 1 1 calc R U . . .
C54 C 0.3963(12) 0.6406(6) 0.1865(6) 0.072(3) Uani 1 1 d . U . . .
H54 H 0.451568 0.662874 0.205346 0.086 Uiso 1 1 calc R U . . .
C55 C 0.3287(13) 0.6795(6) 0.1583(8) 0.100(5) Uani 1 1 d . U . . .
H55A H 0.364333 0.704186 0.129415 0.150 Uiso 1 1 calc R U . . .
H55B H 0.297364 0.702897 0.190312 0.150 Uiso 1 1 calc R U . . .
H55C H 0.277948 0.658076 0.135906 0.150 Uiso 1 1 calc R U . . .
C56 C 0.4395(11) 0.5975(6) 0.1413(6) 0.084(4) Uani 1 1 d . U . . .
H56A H 0.467880 0.617668 0.105817 0.126 Uiso 1 1 calc R U . . .
H56B H 0.387317 0.571787 0.126992 0.126 Uiso 1 1 calc R U . . .
H56C H 0.491191 0.575342 0.161945 0.126 Uiso 1 1 calc R U . . .
C57 C 0.4838(9) 0.5413(6) 0.5310(8) 0.069(4) Uani 1 1 d . U . . .
H57A H 0.467187 0.546166 0.575296 0.083 Uiso 1 1 calc R U . . .
H57B H 0.470081 0.577782 0.509648 0.083 Uiso 1 1 calc R U . . .
C58 C 0.5894(8) 0.5270(4) 0.5248(6) 0.051(2) Uani 1 1 d . U . . .
H58A H 0.619477 0.519702 0.565690 0.062 Uiso 1 1 calc R U . . .
H58B H 0.625834 0.558286 0.504220 0.062 Uiso 1 1 calc R U . . .
C59 C 0.5902(8) 0.4733(4) 0.4851(7) 0.050(2) Uani 1 1 d . U . . .
H59A H 0.617560 0.481226 0.443595 0.061 Uiso 1 1 calc R U . . .
H59B H 0.629805 0.442855 0.504870 0.061 Uiso 1 1 calc R U . . .
C60 C 0.4831(9) 0.4562(5) 0.4809(8) 0.066(3) Uani 1 1 d . U . . .
H60A H 0.464653 0.449945 0.437166 0.079 Uiso 1 1 calc R U . . .
H60B H 0.472277 0.420123 0.503740 0.079 Uiso 1 1 calc R U . . .
O2 O 0.0036(11) 0.7003(3) 0.2586(10) 0.079(4) Uani 0.82(2) 1 d . U P A 1
O3 O 0.520(2) 0.4553(10) 0.2264(13) 0.100(6) Uani 0.453(16) 1 d D U P B 1
C36 C 0.1014(13) 0.2151(5) 0.3589(8) 0.046(3) Uani 0.650(13) 1 d . U P C 1
C37 C -0.0011(13) 0.2440(9) 0.3534(9) 0.056(4) Uani 0.650(13) 1 d . U P C 1
C38 C 0.1030(16) 0.1594(6) 0.4015(9) 0.069(5) Uani 0.650(13) 1 d . U P C 1
C101 C -0.0745(13) 0.6653(6) 0.2295(9) 0.074(4) Uani 0.82(2) 1 d . U P A 1
C102 C -0.0287(17) 0.6057(6) 0.2315(10) 0.090(5) Uani 0.82(2) 1 d . U P A 1
C103 C 0.0394(19) 0.6088(8) 0.2933(14) 0.113(6) Uani 0.82(2) 1 d . U P A 1
C104 C 0.0837(16) 0.6653(7) 0.2856(13) 0.085(5) Uani 0.82(2) 1 d . U P A 1
C105 C 0.565(2) 0.3927(10) 0.2241(14) 0.068(6) Uani 0.453(16) 1 d D U P B 1
C106 C 0.486(3) 0.3636(9) 0.2504(19) 0.101(8) Uani 0.453(16) 1 d D U P B 1
C107 C 0.454(3) 0.3973(15) 0.3005(17) 0.112(9) Uani 0.453(16) 1 d D U P B 1
C108 C 0.486(3) 0.4448(16) 0.2893(17) 0.103(8) Uani 0.453(16) 1 d D U P B 1
O4 O -0.029(5) 0.6909(19) 0.229(3) 0.087(10) Uani 0.18(2) 1 d D U P A 2
O5 O 0.5547(16) 0.4175(10) 0.1932(13) 0.075(6) Uani 0.297(16) 1 d D U P B 2
C61 C 0.1005(18) 0.2528(8) 0.4247(10) 0.056(5) Uani 0.350(13) 1 d . U P C 2
C62 C 0.0893(18) 0.1935(9) 0.4581(11) 0.060(6) Uani 0.350(13) 1 d . U P C 2
C63 C 0.007(2) 0.2638(11) 0.3821(16) 0.063(6) Uani 0.350(13) 1 d . U P C 2
C109 C -0.119(6) 0.664(2) 0.244(4) 0.091(11) Uani 0.18(2) 1 d D U P A 2
C110 C -0.076(5) 0.595(2) 0.224(4) 0.087(12) Uani 0.18(2) 1 d D U P A 2
C111 C 0.044(5) 0.600(2) 0.252(5) 0.086(11) Uani 0.18(2) 1 d D U P A 2
C112 C 0.053(6) 0.671(2) 0.266(4) 0.063(11) Uiso 0.18(2) 1 d D U P A 2
C113 C 0.567(3) 0.3767(15) 0.2559(16) 0.085(8) Uani 0.297(16) 1 d D U P B 2
C114 C 0.448(3) 0.3984(14) 0.2705(19) 0.066(7) Uani 0.297(16) 1 d D U P B 2
C115 C 0.481(4) 0.4678(15) 0.2767(18) 0.089(9) Uani 0.297(16) 1 d D U P B 2
C116 C 0.488(3) 0.4751(15) 0.1981(18) 0.087(9) Uani 0.297(16) 1 d D U P B 2

loop_
_atom_site_aniso_label
_atom_site_aniso_U_11
_atom_site_aniso_U_22
_atom_site_aniso_U_33
_atom_site_aniso_U_23
_atom_site_aniso_U_13
_atom_site_aniso_U_12
Mn1 0.0512(4) 0.0266(3) 0.0254(4) -0.0085(3) -0.0005(9) -0.0011(7)
Cl1 0.0485(6) 0.0457(6) 0.0382(7) -0.0095(5) 0.0006(13) -0.0024(14)
S1 0.087(2) 0.0428(12) 0.0263(15) -0.0055(10) -0.0031(14) -0.0168(13)
S2 0.100(2) 0.0514(14) 0.069(2) 0.0187(15) -0.0436(19) -0.0302(14)
S3 0.091(2) 0.0397(13) 0.0475(18) -0.0190(14) -0.0253(17) 0.0246(13)
S4 0.082(2) 0.0466(14) 0.0362(18) -0.0125(12) -0.0190(15) 0.0133(13)
S5 0.089(2) 0.0375(12) 0.0305(16) -0.0051(10) 0.0034(14) 0.0114(13)
S6 0.119(3) 0.0342(11) 0.0529(19) 0.0033(11) 0.0369(19) 0.0080(13)
S7 0.087(2) 0.0407(13) 0.0427(18) -0.0157(13) 0.0215(16) -0.0271(13)
S8 0.087(2) 0.0492(14) 0.0351(18) -0.0148(12) 0.0201(15) -0.0175(13)
O1 0.050(2) 0.057(2) 0.101(4) -0.048(2) 0.000(5) 0.001(4)
N1 0.049(4) 0.029(3) 0.028(3) -0.008(2) -0.001(3) -0.001(3)
N2 0.056(5) 0.031(3) 0.029(4) -0.010(3) -0.005(4) 0.004(3)
N3 0.050(4) 0.030(3) 0.029(3) -0.006(2) -0.008(4) 0.005(3)
N4 0.059(5) 0.033(3) 0.032(5) -0.009(3) -0.007(4) 0.006(3)
N5 0.049(4) 0.031(3) 0.030(3) -0.010(2) 0.000(3) -0.001(3)
N6 0.049(4) 0.032(3) 0.033(4) -0.011(3) 0.007(4) -0.005(3)
N7 0.054(4) 0.029(3) 0.027(3) -0.010(2) 0.002(4) -0.002(3)
N8 0.054(5) 0.036(3) 0.025(4) -0.006(3) 0.005(4) -0.007(3)
C1 0.050(5) 0.035(3) 0.028(4) -0.008(3) 0.004(4) -0.004(4)
C2 0.054(5) 0.037(4) 0.029(4) -0.014(3) 0.000(4) -0.005(4)
C3 0.063(6) 0.037(4) 0.031(4) -0.011(3) -0.001(4) -0.012(4)
C4 0.108(8) 0.040(4) 0.026(5) -0.015(3) -0.004(5) -0.014(5)
C5 0.117(10) 0.033(4) 0.042(5) -0.013(4) -0.015(6) -0.010(5)
C6 0.074(7) 0.036(4) 0.039(5) -0.008(4) -0.014(5) -0.009(4)
C7 0.053(5) 0.034(3) 0.035(4) -0.010(3) -0.005(4) -0.003(4)
C8 0.053(5) 0.032(3) 0.033(4) -0.007(3) -0.002(4) -0.004(4)
C9 0.047(5) 0.031(3) 0.034(4) -0.008(3) -0.007(4) 0.002(3)
C10 0.055(6) 0.035(4) 0.035(4) -0.006(3) -0.012(4) 0.008(4)
C11 0.072(7) 0.041(4) 0.045(5) -0.014(4) -0.025(5) 0.018(4)
C12 0.099(8) 0.029(4) 0.046(5) -0.010(4) -0.026(6) 0.016(5)
C13 0.098(8) 0.043(5) 0.037(5) -0.009(4) -0.029(6) 0.019(5)
C14 0.080(7) 0.042(4) 0.038(5) -0.013(4) -0.021(5) 0.013(5)
C15 0.057(6) 0.032(4) 0.037(4) -0.006(3) -0.014(4) 0.005(4)
C16 0.053(5) 0.029(3) 0.032(4) -0.008(3) -0.007(4) 0.005(3)
C17 0.051(5) 0.035(3) 0.026(4) -0.011(3) -0.003(4) 0.001(4)
C18 0.061(6) 0.032(3) 0.029(4) -0.006(3) 0.000(4) 0.004(4)
C19 0.082(7) 0.038(4) 0.025(4) -0.006(3) 0.001(5) 0.004(4)
C20 0.091(7) 0.039(4) 0.033(6) -0.005(3) 0.016(5) 0.003(4)
C21 0.099(8) 0.032(4) 0.035(5) -0.013(4) 0.017(5) 0.007(5)
C22 0.086(7) 0.033(4) 0.032(5) -0.005(3) 0.014(5) -0.001(4)
C23 0.060(6) 0.034(3) 0.027(4) -0.008(3) 0.003(4) 0.001(4)
C24 0.043(5) 0.030(3) 0.029(4) -0.012(3) 0.003(4) -0.004(3)
C25 0.048(5) 0.030(3) 0.031(4) -0.010(3) 0.003(4) -0.007(3)
C26 0.059(6) 0.031(4) 0.034(4) -0.013(3) 0.012(4) -0.010(4)
C27 0.064(6) 0.032(4) 0.041(5) -0.007(3) 0.014(5) -0.013(4)
C28 0.079(7) 0.052(6) 0.053(6) -0.012(4) 0.028(6) -0.033(5)
C29 0.073(7) 0.046(5) 0.042(5) -0.002(4) 0.021(5) -0.018(5)
C30 0.057(6) 0.042(4) 0.035(5) -0.007(3) 0.012(4) -0.008(4)
C31 0.053(6) 0.041(4) 0.032(4) -0.011(3) 0.012(4) -0.011(4)
C32 0.049(5) 0.036(3) 0.025(4) -0.005(3) 0.005(4) -0.005(3)
C33 0.065(5) 0.045(5) 0.030(5) -0.009(4) 0.005(4) -0.009(4)
C34 0.064(7) 0.069(6) 0.037(6) 0.009(5) 0.000(5) -0.014(5)
C35 0.067(5) 0.054(6) 0.041(7) -0.006(5) 0.005(5) -0.007(5)
C39 0.111(8) 0.050(6) 0.072(9) -0.022(5) -0.036(7) 0.047(6)
C40 0.117(9) 0.110(11) 0.146(15) -0.051(10) -0.064(10) 0.064(8)
C41 0.124(10) 0.051(6) 0.061(8) -0.019(6) -0.022(8) 0.043(7)
C42 0.094(8) 0.069(7) 0.043(6) -0.013(5) -0.023(6) 0.033(6)
C43 0.119(11) 0.122(11) 0.071(10) -0.035(9) -0.051(9) 0.031(8)
C44 0.146(13) 0.098(10) 0.071(11) 0.028(8) -0.021(9) 0.009(8)
C45 0.073(6) 0.048(5) 0.024(5) -0.007(4) 0.000(4) 0.004(5)
C46 0.077(6) 0.054(6) 0.033(6) 0.005(5) -0.006(5) 0.014(5)
C47 0.076(8) 0.055(5) 0.030(6) -0.005(4) -0.008(5) 0.012(5)
C48 0.114(8) 0.040(5) 0.064(9) -0.009(5) 0.018(7) 0.009(5)
C49 0.157(14) 0.053(6) 0.089(12) 0.013(7) 0.037(11) 0.021(7)
C50 0.099(8) 0.068(9) 0.095(12) 0.013(8) 0.010(8) 0.007(5)
C51 0.099(6) 0.043(5) 0.045(6) -0.010(4) 0.013(6) -0.030(5)
C52 0.165(13) 0.039(5) 0.061(8) -0.019(6) 0.019(9) -0.041(7)
C53 0.089(6) 0.077(7) 0.060(7) 0.013(6) -0.001(5) -0.034(5)
C54 0.104(9) 0.076(7) 0.035(6) -0.009(5) 0.026(6) -0.030(6)
C55 0.165(13) 0.078(8) 0.057(9) 0.004(6) -0.003(9) -0.026(7)
C56 0.112(9) 0.098(8) 0.042(6) -0.035(6) 0.029(6) -0.055(6)
C57 0.059(5) 0.066(7) 0.083(9) -0.042(6) -0.005(6) 0.000(5)
C58 0.058(5) 0.049(5) 0.046(6) -0.004(4) -0.006(6) -0.001(4)
C59 0.054(4) 0.043(4) 0.054(7) 0.000(4) -0.001(6) 0.007(4)
C60 0.059(5) 0.049(5) 0.090(10) -0.026(6) 0.002(6) 0.006(4)
O2 0.070(6) 0.032(3) 0.136(12) -0.006(6) 0.039(5) -0.005(5)
O3 0.129(13) 0.070(9) 0.101(12) 0.022(10) 0.036(11) 0.011(11)
C36 0.081(8) 0.022(5) 0.035(8) 0.002(5) -0.014(7) -0.009(5)
C37 0.076(8) 0.060(9) 0.033(9) -0.014(7) -0.011(7) -0.004(6)
C38 0.130(15) 0.026(6) 0.052(11) 0.011(6) -0.013(10) -0.019(7)
C101 0.065(8) 0.052(6) 0.104(11) -0.011(7) 0.055(6) -0.015(5)
C102 0.106(11) 0.041(5) 0.122(12) -0.029(7) 0.052(8) -0.011(7)
C103 0.145(13) 0.053(7) 0.142(15) 0.007(9) 0.015(10) -0.002(8)
C104 0.090(10) 0.060(7) 0.106(14) 0.003(8) 0.032(7) 0.006(6)
C105 0.096(12) 0.046(9) 0.061(14) 0.037(9) 0.004(9) -0.002(9)
C106 0.138(17) 0.078(9) 0.088(14) 0.019(12) 0.048(15) -0.021(14)
C107 0.152(19) 0.084(13) 0.099(17) 0.013(12) 0.055(14) 0.000(14)
C108 0.143(19) 0.076(11) 0.091(13) 0.029(11) 0.028(13) 0.020(13)
O4 0.09(2) 0.056(15) 0.12(2) -0.016(19) 0.053(19) 0.013(15)
O5 0.064(11) 0.073(13) 0.087(14) -0.041(10) 0.021(10) -0.009(9)
C61 0.088(10) 0.029(8) 0.052(12) -0.008(7) -0.012(8) -0.016(8)
C62 0.073(14) 0.060(11) 0.049(13) 0.016(9) 0.001(10) 0.000(9)
C63 0.079(10) 0.048(14) 0.061(17) 0.000(11) 0.003(11) 0.013(11)
C109 0.098(19) 0.047(16) 0.13(2) -0.007(18) 0.02(2) -0.011(15)
C110 0.09(2) 0.065(15) 0.11(3) -0.01(2) 0.03(2) 0.002(18)
C111 0.101(19) 0.033(17) 0.12(3) -0.02(2) 0.01(2) -0.016(16)
C113 0.101(15) 0.063(15) 0.092(18) -0.038(12) 0.027(17) 0.015(13)
C114 0.104(14) 0.046(12) 0.047(15) -0.017(11) 0.007(12) 0.026(11)
C115 0.13(2) 0.053(13) 0.087(17) -0.028(14) 0.028(17) 0.015(13)
C116 0.10(2) 0.069(16) 0.087(18) -0.004(13) 0.028(17) 0.011(13)

loop_
_atom_type_symbol
_atom_type_description
_atom_type_scat_dispersion_real
_atom_type_scat_dispersion_imag
_atom_type_scat_source
C C 0.0181 0.0091 'International Tables Vol C Tables 4.2.6.8 and 6.1.1.4'
H H 0.0000 0.0000 'International Tables Vol C Tables 4.2.6.8 and 6.1.1.4'
Cl Cl 0.3639 0.7018 'International Tables Vol C Tables 4.2.6.8 and 6.1.1.4'
Mn Mn -0.5299 2.8052 'International Tables Vol C Tables 4.2.6.8 and 6.1.1.4'
N N 0.0311 0.0180 'International Tables Vol C Tables 4.2.6.8 and 6.1.1.4'
O O 0.0492 0.0322 'International Tables Vol C Tables 4.2.6.8 and 6.1.1.4'
S S 0.3331 0.5567 'International Tables Vol C Tables 4.2.6.8 and 6.1.1.4'

loop_
_geom_angle_atom_site_label_1
_geom_angle_atom_site_label_2
_geom_angle_atom_site_label_3
_geom_angle
N5 Mn1 N7 89.7(3)
N5 Mn1 N3 89.9(3)
N7 Mn1 N3 166.74(17)
N5 Mn1 N1 170.24(17)
N7 Mn1 N1 88.5(3)
N3 Mn1 N1 89.7(3)
N5 Mn1 Cl1 94.6(3)
N7 Mn1 Cl1 96.6(3)
N3 Mn1 Cl1 96.6(3)
N1 Mn1 Cl1 95.1(3)
N5 Mn1 O1 85.4(4)
N7 Mn1 O1 84.0(4)
N3 Mn1 O1 82.8(4)
N1 Mn1 O1 84.9(4)
Cl1 Mn1 O1 179.4(3)
C3 S1 C33 106.1(5)
C61 S2 C6 111.4(9)
C6 S2 C36 104.3(6)
C11 S3 C39 103.8(6)
C14 S4 C42 104.2(6)
C19 S5 C45 104.0(5)
C22 S6 C48 104.4(6)
C27 S7 C51 105.7(5)
C30 S8 C54 104.4(6)
C60 O1 C57 111.1(5)
C60 O1 Mn1 124.6(7)
C57 O1 Mn1 124.3(7)
C1 N1 C8 109.0(8)
C1 N1 Mn1 124.5(5)
C8 N1 Mn1 123.4(7)
C9 N2 C8 122.6(7)
C16 N3 C9 108.9(8)
C16 N3 Mn1 124.7(6)
C9 N3 Mn1 125.1(7)
C17 N4 C16 122.5(9)
C17 N5 C24 108.7(8)
C17 N5 Mn1 124.6(5)
C24 N5 Mn1 124.5(7)
C24 N6 C25 123.1(7)
C32 N7 C25 108.9(8)
C32 N7 Mn1 125.7(6)
C25 N7 Mn1 124.6(7)
C32 N8 C1 122.5(9)
N8 C1 N1 126.4(8)
N8 C1 C2 125.0(9)
N1 C1 C2 108.3(8)
C7 C2 C3 122.3(9)
C7 C2 C1 107.4(9)
C3 C2 C1 130.3(10)
C2 C3 C4 114.0(10)
C2 C3 S1 121.8(8)
C4 C3 S1 124.2(9)
C5 C4 C3 123.8(11)
C5 C4 H4 118.1
C3 C4 H4 118.1
C4 C5 C6 122.2(10)
C4 C5 H5 118.9
C6 C5 H5 118.9
C5 C6 C7 115.5(10)
C5 C6 S2 121.9(8)
C7 C6 S2 122.6(9)
C2 C7 C6 122.2(10)
C2 C7 C8 106.4(8)
C6 C7 C8 131.3(10)
N2 C8 N1 125.8(9)
N2 C8 C7 124.9(8)
N1 C8 C7 108.9(9)
N2 C9 N3 127.8(9)
N2 C9 C10 123.5(8)
N3 C9 C10 108.7(8)
C15 C10 C11 122.0(10)
C15 C10 C9 106.7(8)
C11 C10 C9 131.1(10)
C12 C11 C10 115.6(10)
C12 C11 S3 124.6(8)
C10 C11 S3 119.8(9)
C11 C12 C13 123.6(9)
C11 C12 H12 118.2
C13 C12 H12 118.2
C12 C13 C14 121.2(11)
C12 C13 H13 119.4
C14 C13 H13 119.4
C15 C14 C13 116.5(11)
C15 C14 S4 119.9(7)
C13 C14 S4 123.5(10)
C10 C15 C14 121.0(8)
C10 C15 C16 105.7(9)
C14 C15 C16 133.0(9)
N4 C16 N3 127.5(8)
N4 C16 C15 122.5(9)
N3 C16 C15 109.9(8)
N4 C17 N5 126.0(8)
N4 C17 C18 123.9(9)
N5 C17 C18 110.0(8)
C19 C18 C23 121.6(9)
C19 C18 C17 133.3(9)
C23 C18 C17 105.1(9)
C20 C19 C18 117.6(10)
C20 C19 S5 123.7(9)
C18 C19 S5 118.7(8)
C19 C20 C21 120.5(11)
C19 C20 H20 119.8
C21 C20 H20 119.8
C22 C21 C20 123.9(10)
C22 C21 H21 118.0
C20 C21 H21 118.0
C21 C22 C23 115.8(10)
C21 C22 S6 123.8(8)
C23 C22 S6 120.3(8)
C22 C23 C18 120.5(10)
C22 C23 C24 132.3(9)
C18 C23 C24 107.2(8)
N6 C24 N5 127.3(9)
N6 C24 C23 124.0(7)
N5 C24 C23 108.7(8)
N6 C25 N7 126.5(9)
N6 C25 C26 124.5(8)
N7 C25 C26 109.0(8)
C27 C26 C31 121.3(10)
C27 C26 C25 131.7(10)
C31 C26 C25 107.0(8)
C26 C27 C28 114.9(10)
C26 C27 S7 120.9(9)
C28 C27 S7 124.2(7)
C29 C28 C27 123.0(9)
C29 C28 H28 118.5
C27 C28 H28 118.5
C28 C29 C30 123.7(11)
C28 C29 H29 118.2
C30 C29 H29 118.2
C29 C30 C31 114.4(11)
C29 C30 S8 124.4(10)
C31 C30 S8 121.0(7)
C30 C31 C26 122.8(8)
C30 C31 C32 130.5(9)
C26 C31 C32 106.6(9)
N8 C32 N7 127.4(8)
N8 C32 C31 124.3(9)
N7 C32 C31 108.3(8)
C35 C33 C34 111.4(10)
C35 C33 S1 112.6(9)
C34 C33 S1 105.6(7)
C35 C33 H33 109.0
C34 C33 H33 109.0
S1 C33 H33 109.0
C33 C34 H34A 109.5
C33 C34 H34B 109.5
H34A C34 H34B 109.5
C33 C34 H34C 109.5
H34A C34 H34C 109.5
H34B C34 H34C 109.5
C33 C35 H35A 109.5
C33 C35 H35B 109.5
H35A C35 H35B 109.5
C33 C35 H35C 109.5
H35A C35 H35C 109.5
H35B C35 H35C 109.5
C40 C39 C41 111.2(13)
C40 C39 S3 115.9(12)
C41 C39 S3 105.0(9)
C40 C39 H39 108.2
C41 C39 H39 108.2
S3 C39 H39 108.2
C39 C40 H40A 109.5
C39 C40 H40B 109.5
H40A C40 H40B 109.5
C39 C40 H40C 109.5
H40A C40 H40C 109.5
H40B C40 H40C 109.5
C39 C41 H41A 109.5
C39 C41 H41B 109.5
H41A C41 H41B 109.5
C39 C41 H41C 109.5
H41A C41 H41C 109.5
H41B C41 H41C 109.5
C43 C42 C44 108.4(13)
C43 C42 S4 106.0(9)
C44 C42 S4 111.2(10)
C43 C42 H42 110.4
C44 C42 H42 110.4
S4 C42 H42 110.4
C42 C43 H43A 109.5
C42 C43 H43B 109.5
H43A C43 H43B 109.5
C42 C43 H43C 109.5
H43A C43 H43C 109.5
H43B C43 H43C 109.5
C42 C44 H44A 109.5
C42 C44 H44B 109.5
H44A C44 H44B 109.5
C42 C44 H44C 109.5
H44A C44 H44C 109.5
H44B C44 H44C 109.5
C47 C45 C46 112.0(10)
C47 C45 S5 103.8(7)
C46 C45 S5 112.0(9)
C47 C45 H45 109.6
C46 C45 H45 109.6
S5 C45 H45 109.6
C45 C46 H46A 109.5
C45 C46 H46B 109.5
H46A C46 H46B 109.5
C45 C46 H46C 109.5
H46A C46 H46C 109.5
H46B C46 H46C 109.5
C45 C47 H47A 109.5
C45 C47 H47B 109.5
H47A C47 H47B 109.5
C45 C47 H47C 109.5
H47A C47 H47C 109.5
H47B C47 H47C 109.5
C50 C48 C49 109.9(14)
C50 C48 S6 111.9(10)
C49 C48 S6 103.0(10)
C50 C48 H48 110.6
C49 C48 H48 110.6
S6 C48 H48 110.6
C48 C49 H49A 109.5
C48 C49 H49B 109.5
H49A C49 H49B 109.5
C48 C49 H49C 109.5
H49A C49 H49C 109.5
H49B C49 H49C 109.5
C48 C50 H50A 109.5
C48 C50 H50B 109.5
H50A C50 H50B 109.5
C48 C50 H50C 109.5
H50A C50 H50C 109.5
H50B C50 H50C 109.5
C53 C51 C52 113.3(12)
C53 C51 S7 111.1(9)
C52 C51 S7 104.3(8)
C53 C51 H51 109.3
C52 C51 H51 109.3
S7 C51 H51 109.3
C51 C52 H52A 109.5
C51 C52 H52B 109.5
H52A C52 H52B 109.5
C51 C52 H52C 109.5
H52A C52 H52C 109.5
H52B C52 H52C 109.5
C51 C53 H53A 109.5
C51 C53 H53B 109.5
H53A C53 H53B 109.5
C51 C53 H53C 109.5
H53A C53 H53C 109.5
H53B C53 H53C 109.5
C55 C54 C56 113.3(13)
C55 C54 S8 111.9(12)
C56 C54 S8 105.5(9)
C55 C54 H54 108.7
C56 C54 H54 108.7
S8 C54 H54 108.7
C54 C55 H55A 109.5
C54 C55 H55B 109.5
H55A C55 H55B 109.5
C54 C55 H55C 109.5
H55A C55 H55C 109.5
H55B C55 H55C 109.5
C54 C56 H56A 109.5
C54 C56 H56B 109.5
H56A C56 H56B 109.5
C54 C56 H56C 109.5
H56A C56 H56C 109.5
H56B C56 H56C 109.5
O1 C57 C58 110.4(9)
O1 C57 H57A 109.6
C58 C57 H57A 109.6
O1 C57 H57B 109.6
C58 C57 H57B 109.6
H57A C57 H57B 108.1
C57 C58 C59 104.3(11)
C57 C58 H58A 110.9
C59 C58 H58A 110.9
C57 C58 H58B 110.9
C59 C58 H58B 110.9
H58A C58 H58B 108.9
C60 C59 C58 104.3(11)
C60 C59 H59A 110.9
C58 C59 H59A 110.9
C60 C59 H59B 110.9
C58 C59 H59B 110.9
H59A C59 H59B 108.9
O1 C60 C59 109.1(9)
O1 C60 H60A 109.9
C59 C60 H60A 109.9
O1 C60 H60B 109.9
C59 C60 H60B 109.9
H60A C60 H60B 108.3
C101 O2 C104 112.6(8)
C108 O3 C105 90(2)
C37 C36 C38 114.5(15)
C37 C36 S2 115.6(11)
C38 C36 S2 102.8(11)
O2 C101 C102 101.8(15)
C101 C102 C103 102.3(15)
C104 C103 C102 100.3(18)
C103 C104 O2 104.2(17)
C106 C105 O3 98(2)
C105 C106 C107 106(2)
C108 C107 C106 104(3)
C107 C108 O3 117(4)
C109 O4 C112 113(6)
C116 O5 C113 119(2)
S2 C61 C62 112.1(17)
S2 C61 C63 114.2(18)
C62 C61 C63 109.5(18)
O4 C109 C110 94(3)
C111 C110 C109 99(4)
C112 C111 C110 101(4)
O4 C112 C111 100(5)
O5 C113 C114 83(2)
C115 C114 C113 93(3)
C114 C115 C116 92(3)
O5 C116 C115 91(2)

loop_
_geom_bond_atom_site_label_1
_geom_bond_atom_site_label_2
_geom_bond_distance
Mn1 N5 1.953(8)
Mn1 N7 1.967(8)
Mn1 N3 1.972(7)
Mn1 N1 1.990(8)
Mn1 Cl1 2.3938(14)
Mn1 O1 2.511(4)
S1 C3 1.741(11)
S1 C33 1.817(12)
S2 C61 1.50(3)
S2 C6 1.753(11)
S2 C36 1.801(15)
S3 C11 1.770(12)
S3 C39 1.838(11)
S4 C14 1.763(12)
S4 C42 1.791(13)
S5 C19 1.764(11)
S5 C45 1.833(12)
S6 C22 1.755(11)
S6 C48 1.830(13)
S7 C27 1.745(12)
S7 C51 1.822(10)
S8 C30 1.744(12)
S8 C54 1.840(13)
O1 C60 1.374(14)
O1 C57 1.384(14)
N1 C1 1.365(13)
N1 C8 1.377(10)
N2 C9 1.326(13)
N2 C8 1.349(13)
N3 C16 1.357(13)
N3 C9 1.357(11)
N4 C17 1.333(12)
N4 C16 1.337(11)
N5 C17 1.378(13)
N5 C24 1.379(10)
N6 C24 1.299(12)
N6 C25 1.328(13)
N7 C32 1.379(12)
N7 C25 1.395(10)
N8 C32 1.319(11)
N8 C1 1.326(12)
C1 C2 1.446(12)
C2 C7 1.393(14)
C2 C3 1.395(15)
C3 C4 1.435(13)
C4 C5 1.343(17)
C4 H4 0.9500
C5 C6 1.401(17)
C5 H5 0.9500
C6 C7 1.407(12)
C7 C8 1.438(14)
C9 C10 1.465(14)
C10 C15 1.394(14)
C10 C11 1.428(13)
C11 C12 1.364(17)
C12 C13 1.388(15)
C12 H12 0.9500
C13 C14 1.408(14)
C13 H13 0.9500
C14 C15 1.406(17)
C15 C16 1.453(13)
C17 C18 1.472(12)
C18 C19 1.406(15)
C18 C23 1.422(14)
C19 C20 1.358(14)
C20 C21 1.405(16)
C20 H20 0.9500
C21 C22 1.387(16)
C21 H21 0.9500
C22 C23 1.396(12)
C23 C24 1.471(13)
C25 C26 1.426(14)
C26 C27 1.402(13)
C26 C31 1.423(14)
C27 C28 1.407(17)
C28 C29 1.372(16)
C28 H28 0.9500
C29 C30 1.391(14)
C29 H29 0.9500
C30 C31 1.401(16)
C31 C32 1.455(13)
C33 C35 1.515(15)
C33 C34 1.543(15)
C33 H33 1.0000
C34 H34A 0.9800
C34 H34B 0.9800
C34 H34C 0.9800
C35 H35A 0.9800
C35 H35B 0.9800
C35 H35C 0.9800
C39 C40 1.46(2)
C39 C41 1.488(16)
C39 H39 1.0000
C40 H40A 0.9800
C40 H40B 0.9800
C40 H40C 0.9800
C41 H41A 0.9800
C41 H41B 0.9800
C41 H41C 0.9800
C42 C43 1.547(17)
C42 C44 1.59(2)
C42 H42 1.0000
C43 H43A 0.9800
C43 H43B 0.9800
C43 H43C 0.9800
C44 H44A 0.9800
C44 H44B 0.9800
C44 H44C 0.9800
C45 C47 1.493(15)
C45 C46 1.505(16)
C45 H45 1.0000
C46 H46A 0.9800
C46 H46B 0.9800
C46 H46C 0.9800
C47 H47A 0.9800
C47 H47B 0.9800
C47 H47C 0.9800
C48 C50 1.495(19)
C48 C49 1.496(17)
C48 H48 1.0000
C49 H49A 0.9800
C49 H49B 0.9800
C49 H49C 0.9800
C50 H50A 0.9800
C50 H50B 0.9800
C50 H50C 0.9800
C51 C53 1.544(18)
C51 C52 1.552(16)
C51 H51 1.0000
C52 H52A 0.9800
C52 H52B 0.9800
C52 H52C 0.9800
C53 H53A 0.9800
C53 H53B 0.9800
C53 H53C 0.9800
C54 C55 1.43(2)
C54 C56 1.525(17)
C54 H54 1.0000
C55 H55A 0.9800
C55 H55B 0.9800
C55 H55C 0.9800
C56 H56A 0.9800
C56 H56B 0.9800
C56 H56C 0.9800
C57 C58 1.477(16)
C57 H57A 0.9900
C57 H57B 0.9900
C58 C59 1.526(7)
C58 H58A 0.9900
C58 H58B 0.9900
C59 C60 1.508(16)
C59 H59A 0.9900
C59 H59B 0.9900
C60 H60A 0.9900
C60 H60B 0.9900
O2 C101 1.48(2)
O2 C104 1.48(2)
O3 C108 1.46(2)
O3 C105 1.59(3)
C36 C37 1.55(2)
C36 C38 1.598(19)
C101 C102 1.53(2)
C102 C103 1.63(2)
C103 C104 1.46(3)
C105 C106 1.39(2)
C106 C107 1.41(2)
C107 C108 1.22(5)
O4 C109 1.42(8)
O4 C112 1.44(3)
O5 C116 1.63(2)
O5 C113 1.67(3)
C61 C62 1.57(3)
C61 C63 1.58(4)
C109 C110 1.77(3)
C110 C111 1.74(3)
C111 C112 1.69(3)
C113 C114 1.72(3)
C114 C115 1.70(3)
C115 C116 1.71(3)
